data_4124261
loop_
_publ_author_name
'Lai, Xiaofang'
'Zhang, Hui'
'Wang, Yingqi'
'Wang, Xin'
'Zhang, Xian'
'Lin, Jianhua'
'Huang, Fuqiang'

_publ_section_title
;
 Observation of Superconductivity in Tetragonal FeS.
;
_journal_issue 32
_journal_name_full 'Journal of the American Chemical Society'
_journal_page_first 10148
_journal_page_last 10151
_journal_paper_doi 10.1021/jacs.5b06687
_journal_volume 137
_journal_year 2015
_chemical_formula_moiety 'Fe S'
_chemical_formula_sum 'Fe S'
_chemical_formula_weight 87.91
_chemical_name_systematic ' ?'
_space_group_IT_number 129
_symmetry_cell_setting tetragonal
_symmetry_space_group_name_Hall '-P 4a 2a'
_symmetry_space_group_name_H-M 'P 4/n m m :2'
_cell_angle_alpha 90.00000
_cell_angle_beta 90.00000
_cell_angle_gamma 90.00000
_cell_formula_units_Z 2
_cell_length_a 3.6802(5)
_cell_length_b 3.6802(5)
_cell_length_c 5.0307(7)
_cell_measurement_temperature 298
_cell_volume 68.135(16)
_computing_structure_refinement FULLPROF
_diffrn_ambient_temperature 298
_diffrn_measurement_device_type 'Bruker D8 Focus'
_diffrn_radiation_type CuK\a
_diffrn_radiation_wavelength 1.5418
_exptl_crystal_colour black
_pd_instr_location ' ?'
_pd_meas_2theta_range_inc 0.020000
_pd_meas_2theta_range_max 79.98000
_pd_meas_2theta_range_min 5.00000
_pd_meas_number_of_points 3750
_pd_proc_2theta_range_inc 0.020000
_pd_proc_2theta_range_max 80.0079
_pd_proc_2theta_range_min 5.0279
_pd_proc_ls_pref_orient_corr ' ?'
_pd_proc_ls_prof_R_factor 1.2696
_pd_proc_ls_prof_wR_expected 1.3939
_pd_proc_ls_prof_wR_factor 1.6212
_pd_proc_wavelength 1.540530
_pd_spec_mounting ' ?'
_refine_ls_goodness_of_fit_all 1.16
_refine_ls_number_parameters 70
_refine_ls_number_reflns 47
_refine_ls_number_restraints 0
_refine_ls_R_I_factor 1.2598
_refine_ls_shift/su_max 0.000
_refine_ls_shift/su_mean 0.000
_cod_data_source_file ja5b06687_si_001.cif
_cod_data_source_block global
_cod_depositor_comments
;
The following automatic conversions were performed:

'_symmetry_cell_setting' value 'Tetragonal' changed to 'tetragonal'
according to
/usr/data/users/saulius/crontab/automatic-downloads/rss-feeds/ACS/lib/dictionaries/cif_core.dic
dictionary named 'cif_core.dic' version 2.4.2 from 2011-04-26.

Automatic conversion script
Id: cif_fix_values 3271 2015-04-21 07:52:19Z andrius 

 Adding full bibliography for 4124261.cif.
;
_cod_original_cell_volume 68.134(15)
_cod_original_sg_symbol_H-M 'P 4/N M M'
_cod_database_code 4124261

loop_
_symmetry_equiv_pos_as_xyz
x,y,z
-y+1/2,x,z
-x+1/2,-y+1/2,z
y,-x+1/2,z
-x+1/2,y,z
y,x,z
x,-y+1/2,z
-y+1/2,-x+1/2,z
-x,-y,-z
y+1/2,-x,-z
x+1/2,y+1/2,-z
-y,x+1/2,-z
x+1/2,-y,-z
-y,-x,-z
-x,y+1/2,-z
y+1/2,x+1/2,-z

loop_
_atom_site_label
_atom_site_fract_x
_atom_site_fract_y
_atom_site_fract_z
_atom_site_U_iso_or_equiv
_atom_site_occupancy
_atom_site_adp_type
_atom_site_type_symbol
Fe1 0.75000 0.25000 0.00000 0.01267 1.00000 Uiso Fe
S1 0.25000 0.25000 0.2523(18) 0.01267 1.00000 Uiso S

loop_
_atom_type_symbol
_atom_type_scat_Cromer_Mann_a1
_atom_type_scat_Cromer_Mann_b1
_atom_type_scat_Cromer_Mann_a2
_atom_type_scat_Cromer_Mann_b2
_atom_type_scat_Cromer_Mann_a3
_atom_type_scat_Cromer_Mann_b3
_atom_type_scat_Cromer_Mann_a4
_atom_type_scat_Cromer_Mann_b4
_atom_type_scat_Cromer_Mann_c
_atom_type_scat_dispersion_real
_atom_type_scat_dispersion_imag
_atom_type_scat_source
fe 11.76950 4.76110 7.35730 0.30720 3.52220 15.35350 2.30450 76.88050 1.03690 -1.17900 3.20400 International_Tables_for_Crystallography_Vol.C(1991)_Tables_6.1.1.4_and_6.1.1.5
s 6.90530 1.46790 5.20340 22.21510 1.43790 0.25360 1.58630 56.17200 0.86690 0.31900 0.55700 International_Tables_for_Crystallography_Vol.C(1991)_Tables_6.1.1.4_and_6.1.1.5

loop_
_geom_angle_atom_site_label_1
_geom_angle_atom_site_label_2
_geom_angle_atom_site_label_3
_geom_angle
_geom_angle_publ_flag
s1 fe1 s1 108.8(4) n

loop_
_geom_bond_atom_site_label_1
_geom_bond_atom_site_label_2
_geom_bond_distance
_geom_bond_publ_flag
fe1 s1 2.235(5) n
